data_4344816
loop_
_publ_author_name
'Xu, Caixia'
'Zhang, Jianguo'
'Yin, Xin'
'Cheng, Zhenxuan'

_publ_section_title
;
 Structural Diversity and Properties of M(II) Coordination Compounds
 Constructed by 3-Hydrazino-4-amino-1,2,4-triazole Dihydrochloride as
 Starting Material.
;
_journal_issue 1
_journal_name_full 'Inorganic chemistry'
_journal_page_first 322
_journal_paper_doi 10.1021/acs.inorgchem.5b02434
_journal_volume 55
_journal_year 2015
_chemical_formula_sum 'C12 H45 Cl6 N24 Ni3 O34.5'
_chemical_formula_weight 1466.55
_chemical_name_systematic
; 
 ? 
;
_space_group_IT_number 12
_symmetry_cell_setting monoclinic
_symmetry_space_group_name_Hall '-C 2y'
_symmetry_space_group_name_H-M 'C 1 2/m 1'
_atom_sites_solution_hydrogens geom
_atom_sites_solution_primary direct
_atom_sites_solution_secondary difmap
_audit_creation_method SHELXL-97
_cell_angle_alpha 90.00
_cell_angle_beta 119.618(2)
_cell_angle_gamma 90.00
_cell_formula_units_Z 4
_cell_length_a 21.4322(18)
_cell_length_b 23.054(2)
_cell_length_c 12.1309(11)
_cell_measurement_reflns_used 2837
_cell_measurement_temperature 298(2)
_cell_measurement_theta_max 23.012
_cell_measurement_theta_min 2.618
_cell_volume 5210.7(8)
_computing_cell_refinement 'Bruker SMART'
_computing_data_collection 'Bruker SMART'
_computing_data_reduction 'Bruker SAINT'
_computing_molecular_graphics 'Bruker SHELXTL'
_computing_publication_material 'Bruker SHELXTL'
_computing_structure_refinement 'SHELXL-97 (Sheldrick, 1997)'
_computing_structure_solution 'SHELXS-97 (Sheldrick, 1990)'
_diffrn_ambient_temperature 298(2)
_diffrn_measured_fraction_theta_full 0.995
_diffrn_measured_fraction_theta_max 0.995
_diffrn_measurement_device_type 'CCD area detector'
_diffrn_measurement_method 'phi and omega scans'
_diffrn_radiation_monochromator graphite
_diffrn_radiation_source 'fine-focus sealed tube'
_diffrn_radiation_type MoK\a
_diffrn_radiation_wavelength 0.71073
_diffrn_reflns_av_R_equivalents 0.0494
_diffrn_reflns_av_sigmaI/netI 0.0658
_diffrn_reflns_limit_h_max 25
_diffrn_reflns_limit_h_min -24
_diffrn_reflns_limit_k_max 27
_diffrn_reflns_limit_k_min -26
_diffrn_reflns_limit_l_max 11
_diffrn_reflns_limit_l_min -14
_diffrn_reflns_number 13210
_diffrn_reflns_theta_full 25.02
_diffrn_reflns_theta_max 25.02
_diffrn_reflns_theta_min 2.62
_exptl_absorpt_coefficient_mu 1.500
_exptl_absorpt_correction_T_max 0.7338
_exptl_absorpt_correction_T_min 0.5518
_exptl_absorpt_correction_type multi-scan
_exptl_absorpt_process_details sadabs
_exptl_crystal_colour blue
_exptl_crystal_density_diffrn 1.869
_exptl_crystal_density_method 'not measured'
_exptl_crystal_description rod
_exptl_crystal_F_000 2988
_exptl_crystal_size_max 0.45
_exptl_crystal_size_mid 0.28
_exptl_crystal_size_min 0.22
_refine_diff_density_max 1.997
_refine_diff_density_min -1.234
_refine_diff_density_rms 0.156
_refine_ls_extinction_method none
_refine_ls_goodness_of_fit_ref 1.130
_refine_ls_hydrogen_treatment mixed
_refine_ls_matrix_type full
_refine_ls_number_parameters 444
_refine_ls_number_reflns 4716
_refine_ls_number_restraints 0
_refine_ls_restrained_S_all 1.130
_refine_ls_R_factor_all 0.1209
_refine_ls_R_factor_gt 0.0845
_refine_ls_shift/su_max 0.001
_refine_ls_shift/su_mean 0.000
_refine_ls_structure_factor_coef Fsqd
_refine_ls_weighting_details 'calc w=1/[\s^2^(Fo^2^)+(0.1756P)^2^+0.0000P] where P=(Fo^2^+2Fc^2^)/3'
_refine_ls_weighting_scheme calc
_refine_ls_wR_factor_gt 0.2575
_refine_ls_wR_factor_ref 0.2862
_reflns_number_gt 2876
_reflns_number_total 4716
_reflns_threshold_expression >2sigma(I)
_cod_data_source_file ic5b02434_si_007.cif
_cod_data_source_block 150326c
_cod_depositor_comments
;
The following automatic conversions were performed:

'_symmetry_cell_setting' value 'Monoclinic' changed to 'monoclinic'
according to
/usr/data/users/saulius/crontab/automatic-downloads/current/ACS/lib/dictionaries/cif_core.dic
dictionary named 'cif_core.dic' version 2.4.2 from 2011-04-26.

Automatic conversion script
Id: cif_fix_values 4268 2015-11-12 08:31:59Z antanas 
;
_cod_original_sg_symbol_H-M C2/m
_cod_original_formula_sum 'C12 H45 Cl6 N24 Ni3 O34.50'
_cod_database_code 4344816

loop_
_symmetry_equiv_pos_as_xyz
'x, y, z'
'-x, y, -z'
'x+1/2, y+1/2, z'
'-x+1/2, y+1/2, -z'
'-x, -y, -z'
'x, -y, z'
'-x+1/2, -y+1/2, -z'
'x+1/2, -y+1/2, z'

loop_
_atom_site_label
_atom_site_type_symbol
_atom_site_fract_x
_atom_site_fract_y
_atom_site_fract_z
_atom_site_U_iso_or_equiv
_atom_site_adp_type
_atom_site_occupancy
_atom_site_symmetry_multiplicity
_atom_site_calc_flag
_atom_site_refinement_flags
_atom_site_disorder_assembly
_atom_site_disorder_group
Ni1 Ni 0.28404(6) 0.15886(4) 0.27570(9) 0.0423(4) Uani 1 1 d . . .
Ni2 Ni 0.2500 0.2500 0.0000 0.0304(4) Uani 1 2 d S . .
Cl1 Cl 0.1421(2) 0.0000 0.3471(4) 0.0672(10) Uani 1 2 d S . .
Cl2 Cl 0.07972(18) 0.26168(18) 0.2376(3) 0.0846(10) Uani 1 1 d . . .
Cl3 Cl 0.0000 0.1447(3) 0.5000 0.0954(14) Uani 1 2 d S . .
Cl4 Cl 0.1323(4) 0.0000 0.7922(8) 0.120(2) Uani 1 2 d S . .
Cl5 Cl 0.3552(3) 0.0000 0.8577(6) 0.0941(14) Uani 1 2 d S . .
N1 N 0.2829(4) 0.2478(3) 0.2769(6) 0.0374(15) Uani 1 1 d . . .
N2 N 0.2727(3) 0.2824(2) 0.1779(5) 0.0328(14) Uani 1 1 d . . .
N3 N 0.2872(4) 0.3366(3) 0.3333(6) 0.0435(16) Uani 1 1 d . . .
N4 N 0.2937(5) 0.3849(3) 0.4105(8) 0.068(2) Uani 1 1 d . . .
H4A H 0.2877 0.3732 0.4746 0.102 Uiso 1 1 d R . .
H4B H 0.2600 0.4108 0.3641 0.102 Uiso 1 1 d R . .
N5 N 0.3458(4) 0.1553(3) 0.1873(7) 0.0458(17) Uani 1 1 d . . .
N6 N 0.3334(3) 0.1877(3) 0.0867(6) 0.0370(15) Uani 1 1 d . . .
N7 N 0.4220(4) 0.1294(3) 0.1289(7) 0.0535(19) Uani 1 1 d . . .
N8 N 0.4783(5) 0.1020(5) 0.1206(10) 0.093(3) Uani 1 1 d . . .
H8B H 0.4667 0.0651 0.0981 0.139 Uiso 1 1 d R . .
H8C H 0.5179 0.1035 0.1962 0.139 Uiso 1 1 d R . .
N9 N 0.1895(4) 0.1554(3) 0.1025(6) 0.0409(16) Uani 1 1 d . . .
N10 N 0.1774(3) 0.1904(3) 0.0023(6) 0.0374(15) Uani 1 1 d . . .
N11 N 0.0858(4) 0.1350(3) -0.0505(7) 0.0494(18) Uani 1 1 d . . .
N12 N 0.0179(5) 0.1063(4) -0.1226(9) 0.078(3) Uani 1 1 d . . .
H12A H 0.0224 0.0779 -0.1680 0.117 Uiso 1 1 d R . .
H12B H -0.0147 0.1317 -0.1745 0.117 Uiso 1 1 d R . .
O1 O 0.2162(10) 0.0000 0.4323(16) 0.153(7) Uani 1 2 d S A .
O2 O 0.125(2) 0.0525(18) 0.277(3) 0.120(14) Uani 0.45(4) 1 d P A 1
O3 O 0.098(2) 0.0000 0.402(4) 0.128(18) Uani 0.45(4) 2 d SP A 1
O4 O 0.1399(8) 0.2746(9) 0.3567(16) 0.103(8) Uani 0.62(3) 1 d P B 1
O5 O 0.0825(15) 0.3003(13) 0.151(2) 0.148(12) Uani 0.62(3) 1 d P B 1
O6 O 0.0855(11) 0.2035(9) 0.210(3) 0.140(11) Uani 0.62(3) 1 d P B 1
O7 O 0.0182(6) 0.2739(5) 0.2460(13) 0.140(4) Uani 1 1 d . B .
O8 O 0.0364(8) 0.1126(7) 0.4540(13) 0.169(5) Uani 1 1 d . . .
O9 O 0.0487(7) 0.1807(6) 0.5999(10) 0.142(4) Uani 1 1 d . . .
O10 O 0.1381(11) 0.0000 0.6807(19) 0.153(6) Uani 1 2 d S . .
O11 O 0.1688(7) 0.0488(4) 0.8677(14) 0.148(5) Uani 1 1 d . . .
O12 O 0.0590(10) 0.0000 0.757(2) 0.168(8) Uani 1 2 d S . .
O13 O 0.417(7) 0.0000 0.845(7) 0.14(2) Uani 0.54(4) 2 d SP C 1
O14 O 0.3192(19) 0.0528(14) 0.816(4) 0.152(16) Uani 0.54(4) 1 d P C 1
O15 O 0.3799(19) 0.0000 0.998(3) 0.128(15) Uani 0.54(4) 2 d SP C 1
O16 O 0.2291(4) 0.1573(3) 0.3793(7) 0.072(2) Uani 1 1 d . . .
H16C H 0.2130 0.1239 0.3482 0.086 Uiso 1 1 d R . .
H16D H 0.1945 0.1802 0.3352 0.086 Uiso 1 1 d R . .
O17 O 0.3764(4) 0.1559(3) 0.4494(7) 0.079(2) Uani 1 1 d . . .
H17C H 0.3419 0.1784 0.4358 0.095 Uiso 1 1 d R . .
H17D H 0.4171 0.1704 0.5008 0.095 Uiso 1 1 d R . .
O18 O 0.2862(4) 0.0695(3) 0.2878(7) 0.074(2) Uani 1 1 d . . .
H18C H 0.2677 0.0505 0.3245 0.089 Uiso 1 1 d R . .
H18D H 0.2878 0.0477 0.2328 0.089 Uiso 1 1 d R . .
O19 O 0.5000 0.5000 0.5000 0.170(13) Uani 1 4 d S . .
H19C H 0.4890 0.5000 0.4224 0.204 Uiso 0.50 2 d SPR . .
H19D H 0.5455 0.5000 0.5455 0.204 Uiso 0.50 2 d SPR . .
O20 O 0.2938(13) 0.0000 1.1103(19) 0.161(7) Uani 1 2 d S . .
H20C H 0.2555 0.0139 1.0495 0.193 Uiso 0.50 1 d PR . .
H20D H 0.3241 0.0000 1.0845 0.193 Uiso 1 2 d SR . .
O21 O 0.6316(10) 0.0764(8) 0.3937(16) 0.251(10) Uani 1 1 d . . .
H21C H 0.6091 0.0539 0.3308 0.301 Uiso 1 1 d R . .
H21D H 0.6112 0.1025 0.4143 0.301 Uiso 1 1 d R . .
O22 O 0.5000 0.2078(7) 0.5000 0.171(8) Uani 1 2 d S . .
H22 H 0.4707 0.2297 0.4403 0.205 Uiso 1 1 d R . .
O2' O 0.1164(19) 0.0572(15) 0.337(3) 0.130(14) Uani 0.55(4) 1 d P A 2
O3' O 0.1377(18) 0.0000 0.223(3) 0.125(14) Uani 0.55(4) 2 d SP A 2
C1 C 0.2769(4) 0.3359(3) 0.2159(7) 0.0395(18) Uani 1 1 d . . .
H1 H 0.2732 0.3686 0.1681 0.047 Uiso 1 1 calc R . .
C2 C 0.2914(5) 0.2817(3) 0.3690(7) 0.0437(19) Uani 1 1 d . . .
H2 H 0.2993 0.2693 0.4478 0.052 Uiso 1 1 calc R . .
C3 C 0.3793(5) 0.1714(4) 0.0511(8) 0.049(2) Uani 1 1 d . . .
H3 H 0.3820 0.1865 -0.0175 0.058 Uiso 1 1 calc R . .
C4 C 0.3997(5) 0.1212(4) 0.2138(10) 0.063(3) Uani 1 1 d . . .
H4 H 0.4198 0.0952 0.2811 0.075 Uiso 1 1 calc R . .
C5 C 0.1144(5) 0.1773(4) -0.0898(8) 0.045(2) Uani 1 1 d . . .
H5 H 0.0923 0.1940 -0.1700 0.054 Uiso 1 1 calc R . .
C6 C 0.1332(5) 0.1225(4) 0.0664(9) 0.053(2) Uani 1 1 d . . .
H6 H 0.1278 0.0945 0.1162 0.063 Uiso 1 1 calc R . .
O14' O 0.333(2) 0.0453(16) 0.907(4) 0.148(17) Uani 0.46(4) 1 d P C 2
O15' O 0.317(2) 0.0000 0.723(4) 0.15(2) Uani 0.46(4) 2 d SP C 2
O13' O 0.429(8) 0.0000 0.905(8) 0.13(3) Uani 0.46(4) 2 d SP C 2
O5' O 0.1168(18) 0.2155(16) 0.324(3) 0.121(16) Uani 0.38(3) 1 d P B 2
O4' O 0.058(2) 0.2402(16) 0.115(3) 0.128(14) Uani 0.38(3) 1 d P B 2
O6' O 0.1249(17) 0.3087(15) 0.261(4) 0.121(15) Uani 0.38(3) 1 d P B 2

loop_
_atom_site_aniso_label
_atom_site_aniso_U_11
_atom_site_aniso_U_22
_atom_site_aniso_U_33
_atom_site_aniso_U_23
_atom_site_aniso_U_13
_atom_site_aniso_U_12
Ni1 0.0550(8) 0.0321(6) 0.0332(6) 0.0068(4) 0.0168(5) 0.0052(5)
Ni2 0.0323(8) 0.0295(7) 0.0242(7) 0.0020(5) 0.0100(6) -0.0014(5)
Cl1 0.078(3) 0.0453(19) 0.071(2) 0.000 0.032(2) 0.000
Cl2 0.064(2) 0.122(3) 0.0601(18) 0.0059(18) 0.0247(15) 0.0188(19)
Cl3 0.080(3) 0.124(4) 0.074(3) 0.000 0.032(3) 0.000
Cl4 0.128(5) 0.078(3) 0.191(7) 0.000 0.107(5) 0.000
Cl5 0.073(3) 0.078(3) 0.111(4) 0.000 0.030(3) 0.000
N1 0.041(4) 0.033(3) 0.034(3) -0.003(3) 0.016(3) -0.002(3)
N2 0.037(4) 0.028(3) 0.030(3) -0.001(3) 0.015(3) 0.000(3)
N3 0.051(4) 0.035(4) 0.034(4) -0.004(3) 0.013(3) -0.006(3)
N4 0.112(8) 0.045(4) 0.053(5) -0.016(4) 0.044(5) 0.004(4)
N5 0.044(4) 0.041(4) 0.046(4) 0.004(3) 0.017(3) 0.013(3)
N6 0.036(4) 0.037(3) 0.035(3) 0.002(3) 0.015(3) 0.006(3)
N7 0.043(5) 0.053(4) 0.056(5) -0.003(4) 0.018(4) 0.015(4)
N8 0.059(6) 0.091(7) 0.113(8) -0.020(6) 0.031(6) 0.026(5)
N9 0.052(5) 0.036(3) 0.036(4) 0.001(3) 0.022(3) -0.009(3)
N10 0.039(4) 0.036(3) 0.032(3) -0.001(3) 0.013(3) -0.004(3)
N11 0.045(5) 0.054(4) 0.050(4) -0.011(3) 0.023(4) -0.020(4)
N12 0.057(6) 0.084(6) 0.078(6) -0.011(5) 0.021(5) -0.026(5)
O1 0.108(13) 0.137(13) 0.128(13) 0.000 -0.007(10) 0.000
O2 0.14(2) 0.10(3) 0.12(3) 0.02(2) 0.06(2) 0.008(18)
O3 0.13(3) 0.14(4) 0.13(3) 0.000 0.08(3) 0.000
O4 0.063(10) 0.131(19) 0.078(11) 0.001(11) 0.005(7) 0.001(10)
O5 0.14(2) 0.19(3) 0.109(19) 0.031(19) 0.060(18) 0.016(19)
O6 0.102(15) 0.122(16) 0.14(3) -0.035(16) 0.020(15) 0.033(12)
O7 0.096(8) 0.132(8) 0.184(12) 0.025(8) 0.064(8) 0.037(7)
O8 0.152(12) 0.197(14) 0.150(11) -0.036(10) 0.069(10) 0.027(10)
O9 0.119(9) 0.175(11) 0.092(7) -0.038(7) 0.022(7) -0.027(8)
O10 0.152(17) 0.170(16) 0.149(15) 0.000 0.084(14) 0.000
O11 0.173(13) 0.082(7) 0.212(15) -0.041(7) 0.111(12) -0.033(7)
O12 0.102(14) 0.158(16) 0.25(2) 0.000 0.091(15) 0.000
O13 0.11(6) 0.12(3) 0.16(6) 0.000 0.05(6) 0.000
O14 0.15(2) 0.102(18) 0.17(3) 0.04(2) 0.05(3) 0.031(15)
O15 0.13(3) 0.09(2) 0.15(3) 0.000 0.05(2) 0.000
O16 0.094(6) 0.071(4) 0.064(4) 0.007(3) 0.049(4) -0.001(4)
O17 0.074(5) 0.079(5) 0.056(4) 0.012(4) 0.010(4) 0.025(4)
O18 0.103(6) 0.045(4) 0.077(5) 0.017(3) 0.046(5) 0.004(4)
O19 0.15(2) 0.099(15) 0.111(16) 0.000 -0.052(15) 0.000
O20 0.20(2) 0.128(13) 0.175(17) 0.000 0.105(16) 0.000
O21 0.24(2) 0.25(2) 0.213(18) -0.105(15) 0.071(16) 0.048(16)
O22 0.092(12) 0.123(13) 0.189(17) 0.000 -0.014(11) 0.000
O2' 0.13(2) 0.109(19) 0.11(2) -0.01(2) 0.033(18) 0.036(15)
O3' 0.15(3) 0.11(3) 0.11(2) 0.000 0.06(2) 0.000
C1 0.041(5) 0.030(4) 0.040(4) 0.005(3) 0.014(4) -0.006(3)
C2 0.055(6) 0.040(4) 0.032(4) 0.002(4) 0.018(4) 0.004(4)
C3 0.043(5) 0.052(5) 0.043(5) 0.005(4) 0.015(4) 0.000(4)
C4 0.056(6) 0.053(6) 0.060(6) 0.006(5) 0.014(5) 0.012(5)
C5 0.042(5) 0.046(5) 0.044(5) 0.000(4) 0.020(4) -0.003(4)
C6 0.061(6) 0.051(5) 0.048(5) 0.004(4) 0.029(5) -0.008(5)
O14' 0.13(3) 0.09(3) 0.17(4) -0.04(3) 0.03(3) 0.009(19)
O15' 0.13(4) 0.13(4) 0.12(3) 0.000 0.02(3) 0.000
O13' 0.09(4) 0.10(3) 0.15(7) 0.000 0.04(6) 0.000
O5' 0.11(2) 0.15(4) 0.09(2) 0.03(2) 0.04(2) 0.04(2)
O4' 0.12(3) 0.13(3) 0.09(2) 0.003(19) 0.018(18) 0.01(2)
O6' 0.09(2) 0.12(3) 0.12(4) -0.01(2) 0.03(2) 0.001(19)

loop_
_atom_type_symbol
_atom_type_description
_atom_type_scat_dispersion_real
_atom_type_scat_dispersion_imag
_atom_type_scat_source
C C 0.0033 0.0016 'International Tables Vol C Tables 4.2.6.8 and 6.1.1.4'
H H 0.0000 0.0000 'International Tables Vol C Tables 4.2.6.8 and 6.1.1.4'
N N 0.0061 0.0033 'International Tables Vol C Tables 4.2.6.8 and 6.1.1.4'
O O 0.0106 0.0060 'International Tables Vol C Tables 4.2.6.8 and 6.1.1.4'
Cl Cl 0.1484 0.1585 'International Tables Vol C Tables 4.2.6.8 and 6.1.1.4'
Ni Ni 0.3393 1.1124 'International Tables Vol C Tables 4.2.6.8 and 6.1.1.4'

loop_
_geom_angle_atom_site_label_1
_geom_angle_atom_site_label_2
_geom_angle_atom_site_label_3
_geom_angle
_geom_angle_site_symmetry_1
_geom_angle_site_symmetry_3
N1 Ni1 O17 91.9(3) . .
N1 Ni1 O18 175.8(3) . .
O17 Ni1 O18 85.3(3) . .
N1 Ni1 N5 93.2(3) . .
O17 Ni1 N5 89.5(3) . .
O18 Ni1 N5 90.0(3) . .
N1 Ni1 N9 92.1(2) . .
O17 Ni1 N9 175.8(3) . .
O18 Ni1 N9 90.6(3) . .
N5 Ni1 N9 91.6(3) . .
N1 Ni1 O16 90.1(3) . .
O17 Ni1 O16 85.8(3) . .
O18 Ni1 O16 86.6(3) . .
N5 Ni1 O16 174.4(3) . .
N9 Ni1 O16 92.8(3) . .
N1 Ni1 H17C 75.0 . .
O17 Ni1 H17C 24.2 . .
O18 Ni1 H17C 101.4 . .
N5 Ni1 H17C 107.3 . .
N9 Ni1 H17C 157.4 . .
O16 Ni1 H17C 69.2 . .
N10 Ni2 N10 180.0(4) 7 .
N10 Ni2 N2 89.1(2) 7 .
N10 Ni2 N2 90.9(2) . .
N10 Ni2 N2 90.9(2) 7 7
N10 Ni2 N2 89.1(2) . 7
N2 Ni2 N2 180.0(3) . 7
N10 Ni2 N6 90.0(3) 7 7
N10 Ni2 N6 90.0(3) . 7
N2 Ni2 N6 88.8(2) . 7
N2 Ni2 N6 91.2(2) 7 7
N10 Ni2 N6 90.0(3) 7 .
N10 Ni2 N6 90.0(3) . .
N2 Ni2 N6 91.2(2) . .
N2 Ni2 N6 88.8(2) 7 .
N6 Ni2 N6 180.0(2) 7 .
O3 Cl1 O1 115.7(19) . .
O3 Cl1 O2' 73.3(17) . 6
O1 Cl1 O2' 108.4(15) . 6
O3 Cl1 O2' 73.3(17) . .
O1 Cl1 O2' 108.4(15) . .
O2' Cl1 O2' 138(3) 6 .
O3 Cl1 O2 104.6(17) . 6
O1 Cl1 O2 107.7(18) . 6
O2' Cl1 O2 34.8(13) 6 6
O2' Cl1 O2 140.4(17) . 6
O3 Cl1 O2 104.6(17) . .
O1 Cl1 O2 107.7(18) . .
O2' Cl1 O2 140.4(17) 6 .
O2' Cl1 O2 34.8(13) . .
O2 Cl1 O2 117(3) 6 .
O3 Cl1 O3' 141(2) . .
O1 Cl1 O3' 103.5(16) . .
O2' Cl1 O3' 95.1(15) 6 .
O2' Cl1 O3' 95.1(15) . .
O2 Cl1 O3' 61.0(16) 6 .
O2 Cl1 O3' 61.0(16) . .
O6' Cl2 O5 51.0(16) . .
O6' Cl2 O7 114.5(14) . .
O5 Cl2 O7 108.4(12) . .
O6' Cl2 O6 131.5(16) . .
O5 Cl2 O6 112.9(16) . .
O7 Cl2 O6 114.0(11) . .
O6' Cl2 O4' 109(2) . .
O5 Cl2 O4' 63.2(16) . .
O7 Cl2 O4' 108.3(16) . .
O6 Cl2 O4' 55.6(15) . .
O6' Cl2 O4 55.5(16) . .
O5 Cl2 O4 106.0(16) . .
O7 Cl2 O4 107.5(9) . .
O6 Cl2 O4 107.6(12) . .
O4' Cl2 O4 144.3(16) . .
O6' Cl2 O5' 111(2) . .
O5 Cl2 O5' 144.1(16) . .
O7 Cl2 O5' 107.4(13) . .
O6 Cl2 O5' 51.6(15) . .
O4' Cl2 O5' 107(2) . .
O4 Cl2 O5' 60.8(16) . .
O8 Cl3 O8 114.9(15) 2_556 .
O8 Cl3 O9 107.1(8) 2_556 .
O8 Cl3 O9 109.7(8) . .
O8 Cl3 O9 109.7(8) 2_556 2_556
O8 Cl3 O9 107.1(8) . 2_556
O9 Cl3 O9 108.1(12) . 2_556
O12 Cl4 O11 111.9(8) . .
O12 Cl4 O11 111.9(8) . 6
O11 Cl4 O11 105.0(13) . 6
O12 Cl4 O10 108.8(14) . .
O11 Cl4 O10 109.6(8) . .
O11 Cl4 O10 109.6(8) 6 .
O13' Cl5 O14 117.5(17) . 6
O13' Cl5 O14 117.5(17) . .
O14 Cl5 O14 121(3) 6 .
O13' Cl5 O14' 112(3) . 6
O14 Cl5 O14' 42.6(16) 6 6
O14 Cl5 O14' 124(2) . 6
O13' Cl5 O14' 112(3) . .
O14 Cl5 O14' 124(2) 6 .
O14 Cl5 O14' 42.6(16) . .
O14' Cl5 O14' 97(4) 6 .
O13' Cl5 O13 26(6) . .
O14 Cl5 O13 110(2) 6 .
O14 Cl5 O13 110(2) . .
O14' Cl5 O13 126(2) 6 .
O14' Cl5 O13 126(2) . .
O13' Cl5 O15' 111(5) . .
O14 Cl5 O15' 71.2(19) 6 .
O14 Cl5 O15' 71.2(19) . .
O14' Cl5 O15' 112(2) 6 .
O14' Cl5 O15' 112(2) . .
O13 Cl5 O15' 85(4) . .
O13' Cl5 O15 81(5) . .
O14 Cl5 O15 103.5(19) 6 .
O14 Cl5 O15 103.5(19) . .
O14' Cl5 O15 61(2) 6 .
O14' Cl5 O15 61(2) . .
O13 Cl5 O15 107(3) . .
O15' Cl5 O15 167(2) . .
C2 N1 N2 107.3(6) . .
C2 N1 Ni1 127.6(5) . .
N2 N1 Ni1 125.1(4) . .
C1 N2 N1 106.8(6) . .
C1 N2 Ni2 129.8(5) . .
N1 N2 Ni2 123.4(4) . .
C2 N3 C1 106.7(6) . .
C2 N3 N4 124.4(7) . .
C1 N3 N4 128.9(6) . .
N3 N4 H4A 109.4 . .
N3 N4 H4B 109.0 . .
H4A N4 H4B 109.5 . .
C4 N5 N6 108.3(7) . .
C4 N5 Ni1 127.7(7) . .
N6 N5 Ni1 124.0(5) . .
C3 N6 N5 107.3(6) . .
C3 N6 Ni2 128.1(5) . .
N5 N6 Ni2 124.5(5) . .
C4 N7 C3 105.2(7) . .
C4 N7 N8 129.3(9) . .
C3 N7 N8 125.5(8) . .
N7 N8 H8B 109.2 . .
N7 N8 H8C 108.8 . .
H8B N8 H8C 109.5 . .
C6 N9 N10 107.8(7) . .
C6 N9 Ni1 129.7(6) . .
N10 N9 Ni1 122.5(5) . .
C5 N10 N9 106.7(6) . .
C5 N10 Ni2 127.6(5) . .
N9 N10 Ni2 125.6(5) . .
C6 N11 C5 107.2(8) . .
C6 N11 N12 124.8(8) . .
C5 N11 N12 127.9(8) . .
N11 N12 H12A 109.1 . .
N11 N12 H12B 109.3 . .
H12A N12 H12B 109.5 . .
Ni1 O16 H16C 88.6 . .
Ni1 O16 H16D 100.7 . .
H16C O16 H16D 104.4 . .
Ni1 O17 H17C 58.4 . .
Ni1 O17 H17D 148.9 . .
H17C O17 H17D 112.6 . .
Ni1 O18 H18C 123.5 . .
Ni1 O18 H18D 122.9 . .
H18C O18 H18D 108.4 . .
H19C O19 H19D 108.7 . .
H20C O20 H20D 105.5 . .
H21C O21 H21D 123.5 . .
N2 C1 N3 109.6(6) . .
N2 C1 H1 125.2 . .
N3 C1 H1 125.2 . .
N1 C2 N3 109.6(7) . .
N1 C2 H2 125.2 . .
N3 C2 H2 125.2 . .
N6 C3 N7 109.6(7) . .
N6 C3 H3 125.2 . .
N7 C3 H3 125.2 . .
N5 C4 N7 109.6(8) . .
N5 C4 H4 125.2 . .
N7 C4 H4 125.2 . .
N10 C5 N11 109.0(8) . .
N10 C5 H5 125.5 . .
N11 C5 H5 125.5 . .
N9 C6 N11 109.3(7) . .
N9 C6 H6 125.3 . .
N11 C6 H6 125.3 . .

loop_
_geom_bond_atom_site_label_1
_geom_bond_atom_site_label_2
_geom_bond_distance
_geom_bond_site_symmetry_2
Ni1 N1 2.051(6) .
Ni1 O17 2.060(7) .
Ni1 O18 2.065(7) .
Ni1 N5 2.076(7) .
Ni1 N9 2.078(7) .
Ni1 O16 2.105(7) .
Ni1 H17C 1.7695 .
Ni2 N10 2.087(6) 7
Ni2 N10 2.087(6) .
Ni2 N2 2.101(6) .
Ni2 N2 2.101(6) 7
Ni2 N6 2.122(6) 7
Ni2 N6 2.122(6) .
Cl1 O3 1.39(4) .
Cl1 O1 1.401(17) .
Cl1 O2' 1.41(3) 6
Cl1 O2' 1.41(3) .
Cl1 O2 1.42(4) 6
Cl1 O2 1.42(4) .
Cl1 O3' 1.46(3) .
Cl2 O6' 1.39(3) .
Cl2 O5 1.40(2) .
Cl2 O7 1.400(11) .
Cl2 O6 1.403(19) .
Cl2 O4' 1.41(3) .
Cl2 O4 1.414(16) .
Cl2 O5' 1.43(3) .
Cl3 O8 1.379(12) 2_556
Cl3 O8 1.379(12) .
Cl3 O9 1.412(11) .
Cl3 O9 1.412(11) 2_556
Cl4 O12 1.410(18) .
Cl4 O11 1.416(11) .
Cl4 O11 1.416(11) 6
Cl4 O10 1.418(19) .
Cl5 O13' 1.40(16) .
Cl5 O14 1.40(3) 6
Cl5 O14 1.40(3) .
Cl5 O14' 1.40(3) 6
Cl5 O14' 1.40(3) .
Cl5 O13 1.40(15) .
Cl5 O15' 1.42(4) .
Cl5 O15 1.51(3) .
N1 C2 1.300(9) .
N1 N2 1.366(8) .
N2 C1 1.305(9) .
N3 C2 1.327(10) .
N3 C1 1.330(11) .
N3 N4 1.416(9) .
N4 H4A 0.8900 .
N4 H4B 0.8901 .
N5 C4 1.300(11) .
N5 N6 1.341(9) .
N6 C3 1.311(11) .
N7 C4 1.345(12) .
N7 C3 1.346(11) .
N7 N8 1.409(11) .
N8 H8B 0.8900 .
N8 H8C 0.8900 .
N9 C6 1.304(11) .
N9 N10 1.372(8) .
N10 C5 1.292(11) .
N11 C6 1.305(11) .
N11 C5 1.357(11) .
N11 N12 1.437(10) .
N12 H12A 0.8900 .
N12 H12B 0.8901 .
O16 H16C 0.8501 .
O16 H16D 0.8500 .
O17 H17C 0.8501 .
O17 H17D 0.8500 .
O18 H18C 0.8502 .
O18 H18D 0.8499 .
O19 H19C 0.8500 .
O19 H19D 0.8500 .
O20 H20C 0.8500 .
O20 H20D 0.8501 .
O21 H21C 0.8498 .
O21 H21D 0.8502 .
O22 H22 0.8501 .
C1 H1 0.9300 .
C2 H2 0.9300 .
C3 H3 0.9300 .
C4 H4 0.9300 .
C5 H5 0.9300 .
C6 H6 0.9300 .

loop_
_geom_torsion_atom_site_label_1
_geom_torsion_atom_site_label_2
_geom_torsion_atom_site_label_3
_geom_torsion_atom_site_label_4
_geom_torsion
_geom_torsion_site_symmetry_1
O17 Ni1 N1 C2 -47.4(7) .
O18 Ni1 N1 C2 1(4) .
N5 Ni1 N1 C2 -137.1(7) .
N9 Ni1 N1 C2 131.2(7) .
O16 Ni1 N1 C2 38.4(7) .
O17 Ni1 N1 N2 132.7(6) .
O18 Ni1 N1 N2 -178(100) .
N5 Ni1 N1 N2 43.1(6) .
N9 Ni1 N1 N2 -48.7(6) .
O16 Ni1 N1 N2 -141.5(6) .
C2 N1 N2 C1 1.2(8) .
Ni1 N1 N2 C1 -178.9(5) .
C2 N1 N2 Ni2 -176.2(6) .
Ni1 N1 N2 Ni2 3.8(8) .
N10 Ni2 N2 C1 46.5(7) 7
N10 Ni2 N2 C1 -133.5(7) .
N2 Ni2 N2 C1 85(100) 7
N6 Ni2 N2 C1 -43.5(7) 7
N6 Ni2 N2 C1 136.5(7) .
N10 Ni2 N2 N1 -136.8(6) 7
N10 Ni2 N2 N1 43.2(6) .
N2 Ni2 N2 N1 -99(100) 7
N6 Ni2 N2 N1 133.2(6) 7
N6 Ni2 N2 N1 -46.8(6) .
N1 Ni1 N5 C4 137.4(8) .
O17 Ni1 N5 C4 45.4(8) .
O18 Ni1 N5 C4 -39.9(8) .
N9 Ni1 N5 C4 -130.5(8) .
O16 Ni1 N5 C4 12(3) .
N1 Ni1 N5 N6 -45.6(6) .
O17 Ni1 N5 N6 -137.5(6) .
O18 Ni1 N5 N6 137.2(6) .
N9 Ni1 N5 N6 46.6(6) .
O16 Ni1 N5 N6 -171(3) .
C4 N5 N6 C3 1.8(9) .
Ni1 N5 N6 C3 -175.7(6) .
C4 N5 N6 Ni2 178.7(6) .
Ni1 N5 N6 Ni2 1.2(9) .
N10 Ni2 N6 C3 -50.3(7) 7
N10 Ni2 N6 C3 129.7(7) .
N2 Ni2 N6 C3 -139.4(7) .
N2 Ni2 N6 C3 40.6(7) 7
N6 Ni2 N6 C3 -30.2(6) 7
N10 Ni2 N6 N5 133.4(6) 7
N10 Ni2 N6 N5 -46.6(6) .
N2 Ni2 N6 N5 44.3(6) .
N2 Ni2 N6 N5 -135.7(6) 7
N6 Ni2 N6 N5 153.5(7) 7
N1 Ni1 N9 C6 -135.6(8) .
O17 Ni1 N9 C6 26(4) .
O18 Ni1 N9 C6 41.1(8) .
N5 Ni1 N9 C6 131.1(8) .
O16 Ni1 N9 C6 -45.5(8) .
N1 Ni1 N9 N10 44.7(6) .
O17 Ni1 N9 N10 -154(4) .
O18 Ni1 N9 N10 -138.5(6) .
N5 Ni1 N9 N10 -48.5(6) .
O16 Ni1 N9 N10 134.9(6) .
C6 N9 N10 C5 0.1(9) .
Ni1 N9 N10 C5 179.8(5) .
C6 N9 N10 Ni2 -177.2(6) .
Ni1 N9 N10 Ni2 2.5(8) .
N10 Ni2 N10 C5 -107.6(7) 7
N2 Ni2 N10 C5 136.5(7) .
N2 Ni2 N10 C5 -43.5(7) 7
N6 Ni2 N10 C5 47.7(7) 7
N6 Ni2 N10 C5 -132.3(7) .
N10 Ni2 N10 N9 69.1(5) 7
N2 Ni2 N10 N9 -46.8(6) .
N2 Ni2 N10 N9 133.2(6) 7
N6 Ni2 N10 N9 -135.6(6) 7
N6 Ni2 N10 N9 44.4(6) .
N1 N2 C1 N3 -1.8(9) .
Ni2 N2 C1 N3 175.3(5) .
C2 N3 C1 N2 1.7(10) .
N4 N3 C1 N2 -178.9(8) .
N2 N1 C2 N3 -0.1(9) .
Ni1 N1 C2 N3 180.0(6) .
C1 N3 C2 N1 -1.0(10) .
N4 N3 C2 N1 179.6(8) .
N5 N6 C3 N7 -0.9(9) .
Ni2 N6 C3 N7 -177.7(5) .
C4 N7 C3 N6 -0.2(10) .
N8 N7 C3 N6 -179.0(8) .
N6 N5 C4 N7 -2.0(10) .
Ni1 N5 C4 N7 175.4(6) .
C3 N7 C4 N5 1.4(11) .
N8 N7 C4 N5 -180.0(9) .
N9 N10 C5 N11 0.5(9) .
Ni2 N10 C5 N11 177.6(5) .
C6 N11 C5 N10 -0.8(10) .
N12 N11 C5 N10 -178.1(8) .
N10 N9 C6 N11 -0.6(10) .
Ni1 N9 C6 N11 179.7(6) .
C5 N11 C6 N9 0.9(10) .
N12 N11 C6 N9 178.3(8) .
